data_7240112
loop_
_publ_author_name
'Lu, Hai Dong'
'Li, Hai Tao'
'Xin, Lianxin'
'Guo, Fang'

_publ_section_title
;
 Effect of stepwise protonation of an N-containing ligand on the formation
 of metal-organic salts and coordination complexes in the solid state
;
_journal_name_full CrystEngComm
_journal_paper_doi 10.1039/D0CE00093K
_journal_year 2020
_chemical_formula_moiety '2(Cl4 Zn), C14 H22 N4'
_chemical_formula_sum 'C14 H22 Cl8 N4 Zn2'
_chemical_formula_weight 660.69
_space_group_crystal_system monoclinic
_space_group_IT_number 14
_space_group_name_Hall '-P 2yn'
_space_group_name_H-M_alt 'P 1 21/n 1'
_atom_sites_solution_hydrogens geom
_atom_sites_solution_primary iterative
_audit_creation_date 2018-06-02
_audit_creation_method
;
Olex2 1.2-beta
(compiled 2018.05.18 svn.r3508 for OlexSys, GUI svn.r5506)
;
_audit_update_record
;
2019-10-12 deposited with the CCDC.	2020-03-11 downloaded from the CCDC.
;
_cell_angle_alpha 90
_cell_angle_beta 106.857(2)
_cell_angle_gamma 90
_cell_formula_units_Z 2
_cell_length_a 10.2666(6)
_cell_length_b 9.5232(6)
_cell_length_c 13.0868(8)
_cell_measurement_reflns_used 9846
_cell_measurement_temperature 298(2)
_cell_measurement_theta_max 28.337
_cell_measurement_theta_min 3.092
_cell_volume 1224.53(13)
_computing_cell_refinement 'SAINT v8.37A (Bruker, 2015)'
_computing_data_reduction 'SAINT v8.37A (Bruker, 2015)'
_computing_molecular_graphics 'Olex2 (Dolomanov et al., 2009)'
_computing_publication_material 'Olex2 (Dolomanov et al., 2009)'
_computing_structure_refinement 'ShelXL (Sheldrick, 2015)'
_computing_structure_solution 'olex2.solve (Bourhis et al., 2015)'
_diffrn_ambient_temperature 298
_diffrn_measured_fraction_theta_full 0.971
_diffrn_measured_fraction_theta_max 0.977
_diffrn_measurement_device_type 'CCD area detector'
_diffrn_radiation_type MoK\a
_diffrn_radiation_wavelength 0.71076
_diffrn_reflns_av_R_equivalents 0.0223
_diffrn_reflns_av_unetI/netI 0.0143
_diffrn_reflns_Laue_measured_fraction_full 0.971
_diffrn_reflns_Laue_measured_fraction_max 0.977
_diffrn_reflns_limit_h_max 13
_diffrn_reflns_limit_h_min -13
_diffrn_reflns_limit_k_max 12
_diffrn_reflns_limit_k_min -12
_diffrn_reflns_limit_l_max 17
_diffrn_reflns_limit_l_min -17
_diffrn_reflns_number 20162
_diffrn_reflns_point_group_measured_fraction_full 0.971
_diffrn_reflns_point_group_measured_fraction_max 0.977
_diffrn_reflns_theta_full 25.243
_diffrn_reflns_theta_max 28.337
_diffrn_reflns_theta_min 3.093
_exptl_absorpt_coefficient_mu 2.841
_exptl_absorpt_correction_T_max 0.7457
_exptl_absorpt_correction_T_min 0.5420
_exptl_absorpt_correction_type multi-scan
_exptl_absorpt_process_details
;
SADABS-2014/5 (Bruker,2014/5) was used for absorption correction.
wR2(int) was 0.1002 before and 0.0469 after correction.
The Ratio of minimum to maximum transmission is 0.7268.
The \l/2 correction factor is 0.00150.
;
_exptl_crystal_density_diffrn 1.792
_exptl_crystal_description block
_exptl_crystal_F_000 660
_exptl_crystal_size_max 0.13
_exptl_crystal_size_mid 0.1
_exptl_crystal_size_min 0.1
_refine_diff_density_max 0.491
_refine_diff_density_min -0.421
_refine_diff_density_rms 0.064
_refine_ls_extinction_method none
_refine_ls_goodness_of_fit_ref 1.121
_refine_ls_hydrogen_treatment constr
_refine_ls_matrix_type full
_refine_ls_number_parameters 127
_refine_ls_number_reflns 2993
_refine_ls_number_restraints 0
_refine_ls_restrained_S_all 1.121
_refine_ls_R_factor_all 0.0287
_refine_ls_R_factor_gt 0.0268
_refine_ls_shift/su_max 0.001
_refine_ls_shift/su_mean 0.000
_refine_ls_structure_factor_coef Fsqd
_refine_ls_weighting_details 'w=1/[\s^2^(Fo^2^)+(0.0270P)^2^+0.9310P] where P=(Fo^2^+2Fc^2^)/3'
_refine_ls_weighting_scheme calc
_refine_ls_wR_factor_gt 0.0648
_refine_ls_wR_factor_ref 0.0662
_reflns_Friedel_coverage 0.000
_reflns_number_gt 2808
_reflns_number_total 2993
_reflns_threshold_expression 'I > 2\s(I)'
_cod_data_source_file d0ce00093k2.cif
_cod_data_source_block 20180403_4a_0m
_cod_database_code 7240112
_shelx_shelxl_version_number 2014/7
_shelx_space_group_comment
;
The symmetry employed for this shelxl refinement is uniquely defined
by the following loop, which should always be used as a source of
symmetry information in preference to the above space-group names.
They are only intended as comments.
;
_olex2_refinement_description
;
1. Fixed Uiso
 At 1.2 times of:
  All C(H) groups, All C(H,H) groups, All N(H) groups, All N(H,H) groups
2.a Secondary CH2 refined with riding coordinates:
 N1(H1A,H1B), C1(H1C,H1D), C2(H2A,H2B)
2.b Aromatic/amide H refined with riding coordinates:
 N2(H2), C7(H7), C4(H4), C6(H6), C5(H5)
;
_olex2_submission_special_instructions 'No special instructions were received'

loop_
_space_group_symop_operation_xyz
'x, y, z'
'-x+1/2, y+1/2, -z+1/2'
'-x, -y, -z'
'x-1/2, -y-1/2, z-1/2'

loop_
_atom_site_label
_atom_site_type_symbol
_atom_site_fract_x
_atom_site_fract_y
_atom_site_fract_z
_atom_site_U_iso_or_equiv
_atom_site_adp_type
_atom_site_occupancy
_atom_site_site_symmetry_order
_atom_site_calc_flag
_atom_site_refinement_flags_posn
_atom_site_refinement_flags_adp
_atom_site_refinement_flags_occupancy
_atom_site_disorder_assembly
_atom_site_disorder_group
Zn1 Zn 0.98704(2) -0.02489(2) 0.74240(2) 0.02750(8) Uani 1 1 d . . . . .
Cl2 Cl 0.86212(5) 0.15594(5) 0.77928(4) 0.03739(12) Uani 1 1 d . . . . .
Cl1 Cl 0.85299(5) -0.12198(5) 0.58886(4) 0.03648(11) Uani 1 1 d . . . . .
Cl3 Cl 1.18220(5) 0.05699(6) 0.72143(4) 0.04105(13) Uani 1 1 d . . . . .
Cl4 Cl 1.03749(6) -0.18703(6) 0.87554(5) 0.04955(15) Uani 1 1 d . . . . .
N1 N 0.64333(15) 0.12956(15) 0.52253(12) 0.0261(3) Uani 1 1 d . . . . .
H1A H 0.7076 0.0747 0.5636 0.031 Uiso 1 1 calc R . . . .
H1B H 0.6142 0.1867 0.5651 0.031 Uiso 1 1 calc R . . . .
C3 C 0.80557(17) 0.31757(18) 0.51756(14) 0.0252(3) Uani 1 1 d . . . . .
N2 N 0.8517(2) 0.53582(18) 0.60417(18) 0.0440(4) Uani 1 1 d . . . . .
H2 H 0.8226 0.6157 0.6190 0.053 Uiso 1 1 calc R . . . .
C1 C 0.52829(19) 0.04082(19) 0.46144(15) 0.0302(4) Uani 1 1 d . . . . .
H1C H 0.5594 -0.0238 0.4162 0.036 Uiso 1 1 calc R . . . .
H1D H 0.4576 0.0995 0.4162 0.036 Uiso 1 1 calc R . . . .
C7 C 0.94259(19) 0.28611(19) 0.55582(16) 0.0312(4) Uani 1 1 d . . . . .
H7 H 0.9746 0.2001 0.5396 0.037 Uiso 1 1 calc R . . . .
C2 C 0.7039(2) 0.2157(2) 0.45187(15) 0.0335(4) Uani 1 1 d . . . . .
H2A H 0.6324 0.2666 0.4004 0.040 Uiso 1 1 calc R . . . .
H2B H 0.7482 0.1545 0.4129 0.040 Uiso 1 1 calc R . . . .
C4 C 0.76233(19) 0.4450(2) 0.54414(18) 0.0359(4) Uani 1 1 d . . . . .
H4 H 0.6705 0.4684 0.5203 0.043 Uiso 1 1 calc R . . . .
C6 C 1.03248(19) 0.3825(2) 0.61837(17) 0.0369(4) Uani 1 1 d . . . . .
H6 H 1.1247 0.3616 0.6438 0.044 Uiso 1 1 calc R . . . .
C5 C 0.9847(2) 0.5073(2) 0.64205(18) 0.0397(4) Uani 1 1 d . . . . .
H5 H 1.0438 0.5726 0.6842 0.048 Uiso 1 1 calc R . . . .

loop_
_atom_site_aniso_label
_atom_site_aniso_U_11
_atom_site_aniso_U_22
_atom_site_aniso_U_33
_atom_site_aniso_U_23
_atom_site_aniso_U_13
_atom_site_aniso_U_12
Zn1 0.02697(12) 0.02641(12) 0.02874(12) 0.00300(7) 0.00747(8) 0.00145(7)
Cl2 0.0406(2) 0.0335(2) 0.0441(3) -0.00337(19) 0.0218(2) 0.00333(18)
Cl1 0.0386(2) 0.0296(2) 0.0366(2) -0.00629(17) 0.00349(18) 0.00289(17)
Cl3 0.0240(2) 0.0468(3) 0.0526(3) 0.0117(2) 0.01139(19) 0.00317(18)
Cl4 0.0503(3) 0.0455(3) 0.0501(3) 0.0253(2) 0.0101(2) -0.0002(2)
N1 0.0243(7) 0.0225(6) 0.0287(7) 0.0013(5) 0.0033(5) -0.0030(5)
C3 0.0240(7) 0.0237(7) 0.0294(8) 0.0039(6) 0.0101(6) -0.0020(6)
N2 0.0411(10) 0.0271(8) 0.0676(13) -0.0103(8) 0.0217(9) -0.0008(7)
C1 0.0319(9) 0.0242(8) 0.0302(9) -0.0012(7) 0.0023(7) -0.0084(7)
C7 0.0288(8) 0.0260(8) 0.0409(10) 0.0068(7) 0.0138(7) 0.0051(7)
C2 0.0354(9) 0.0347(9) 0.0298(9) 0.0005(7) 0.0087(7) -0.0089(8)
C4 0.0244(8) 0.0290(9) 0.0553(12) 0.0009(8) 0.0130(8) 0.0028(7)
C6 0.0219(8) 0.0415(10) 0.0449(11) 0.0092(9) 0.0057(7) -0.0005(7)
C5 0.0369(10) 0.0369(10) 0.0438(11) -0.0025(9) 0.0096(9) -0.0121(8)

loop_
_atom_type_symbol
_atom_type_description
_atom_type_scat_dispersion_real
_atom_type_scat_dispersion_imag
_atom_type_scat_source
C C 0.0033 0.0016 'International Tables Vol C Tables 4.2.6.8 and 6.1.1.4'
H H 0.0000 0.0000 'International Tables Vol C Tables 4.2.6.8 and 6.1.1.4'
Cl Cl 0.1484 0.1585 'International Tables Vol C Tables 4.2.6.8 and 6.1.1.4'
N N 0.0061 0.0033 'International Tables Vol C Tables 4.2.6.8 and 6.1.1.4'
Zn Zn 0.2839 1.4301 'International Tables Vol C Tables 4.2.6.8 and 6.1.1.4'

loop_
_geom_angle_atom_site_label_1
_geom_angle_atom_site_label_2
_geom_angle_atom_site_label_3
_geom_angle
_geom_angle_site_symmetry_1
_geom_angle_site_symmetry_3
_geom_angle_publ_flag
Cl1 Zn1 Cl2 105.09(2) . . ?
Cl3 Zn1 Cl2 109.94(2) . . ?
Cl3 Zn1 Cl1 111.50(2) . . ?
Cl3 Zn1 Cl4 108.51(2) . . ?
Cl4 Zn1 Cl2 111.58(2) . . ?
Cl4 Zn1 Cl1 110.23(2) . . ?
H1A N1 H1B 107.8 . . ?
C1 N1 H1A 109.0 . . ?
C1 N1 H1B 109.0 . . ?
C1 N1 C2 112.78(14) . . ?
C2 N1 H1A 109.0 . . ?
C2 N1 H1B 109.0 . . ?
C7 C3 C2 122.24(17) . . ?
C4 C3 C7 118.05(17) . . ?
C4 C3 C2 119.68(17) . . ?
C4 N2 H2 118.7 . . ?
C4 N2 C5 122.61(18) . . ?
C5 N2 H2 118.7 . . ?
N1 C1 C1 109.39(18) . 3_656 ?
N1 C1 H1C 109.8 . . ?
N1 C1 H1D 109.8 . . ?
C1 C1 H1C 109.8 3_656 . ?
C1 C1 H1D 109.8 3_656 . ?
H1C C1 H1D 108.2 . . ?
C3 C7 H7 119.9 . . ?
C3 C7 C6 120.21(17) . . ?
C6 C7 H7 119.9 . . ?
N1 C2 C3 110.16(14) . . ?
N1 C2 H2A 109.6 . . ?
N1 C2 H2B 109.6 . . ?
C3 C2 H2A 109.6 . . ?
C3 C2 H2B 109.6 . . ?
H2A C2 H2B 108.1 . . ?
C3 C4 H4 119.9 . . ?
N2 C4 C3 120.25(18) . . ?
N2 C4 H4 119.9 . . ?
C7 C6 H6 120.3 . . ?
C5 C6 C7 119.46(18) . . ?
C5 C6 H6 120.3 . . ?
N2 C5 C6 119.42(19) . . ?
N2 C5 H5 120.3 . . ?
C6 C5 H5 120.3 . . ?

loop_
_geom_bond_atom_site_label_1
_geom_bond_atom_site_label_2
_geom_bond_distance
_geom_bond_site_symmetry_2
_geom_bond_publ_flag
Zn1 Cl2 2.2809(5) . ?
Zn1 Cl1 2.2766(5) . ?
Zn1 Cl3 2.2397(5) . ?
Zn1 Cl4 2.2726(5) . ?
N1 H1A 0.8900 . ?
N1 H1B 0.8900 . ?
N1 C1 1.483(2) . ?
N1 C2 1.500(2) . ?
C3 C7 1.382(2) . ?
C3 C2 1.500(2) . ?
C3 C4 1.372(3) . ?
N2 H2 0.8600 . ?
N2 C4 1.337(3) . ?
N2 C5 1.338(3) . ?
C1 C1 1.517(4) 3_656 ?
C1 H1C 0.9700 . ?
C1 H1D 0.9700 . ?
C7 H7 0.9300 . ?
C7 C6 1.388(3) . ?
C2 H2A 0.9700 . ?
C2 H2B 0.9700 . ?
C4 H4 0.9300 . ?
C6 H6 0.9300 . ?
C6 C5 1.356(3) . ?
C5 H5 0.9300 . ?
